data_2212817
loop_
_publ_author_name
'B. Thimme Gowda'
'Jozef Ko\<z\'i\<sek'
'Miroslav Tokar\<c\'ik'
'Hartmut Fuess '

_publ_section_title
;
 <i>N</i>-(3,5-Dimethylphenyl)-2,2-dimethylpropanamide
;
_journal_coeditor_code CI2305
_journal_issue 4
_journal_name_full 'Acta Crystallographica Section E'
_journal_page_first o1945
_journal_page_last o1946
_journal_paper_doi 10.1107/S1600536807012810
_journal_volume 63
_journal_year 2007
_chemical_formula_iupac 'C13 H19 N O'
_chemical_formula_moiety 'C13 H19 N O'
_chemical_formula_sum 'C13 H19 N O'
_chemical_formula_weight 205.29
_chemical_name_systematic
;
N-(3,5-Dimethylphenyl)-2,2-dimethylpropanamide
;
_space_group_IT_number 61
_symmetry_cell_setting orthorhombic
_symmetry_space_group_name_Hall '-P 2ac 2ab'
_symmetry_space_group_name_H-M 'P b c a'
_atom_sites_solution_hydrogens geom
_atom_sites_solution_primary direct
_atom_sites_solution_secondary difmap
_cell_angle_alpha 90
_cell_angle_beta 90
_cell_angle_gamma 90
_cell_formula_units_Z 8
_cell_length_a 10.7076(10)
_cell_length_b 10.0440(10)
_cell_length_c 23.949(2)
_cell_measurement_reflns_used 2737
_cell_measurement_temperature 299(2)
_cell_measurement_theta_max 27.423
_cell_measurement_theta_min 2.5436
_cell_volume 2575.6(4)
_computing_cell_refinement 'CrysAlis RED (Oxford Diffraction, 2006)'
_computing_data_collection 'CrysAlis CCD (Oxford Diffraction, 2003)'
_computing_data_reduction 'CrysAlis RED'
_computing_molecular_graphics 'ORTEP-3 for Windows (Farrugia, 1997)'
_computing_publication_material
;
SHELXL97, PLATON (Spek, 2003) and WinGX (Farrugia, 1999)
;
_computing_structure_refinement 'SHELXL97 (Sheldrick, 1997)'
_computing_structure_solution 'SHELXS97 (Sheldrick, 1997)'
_diffrn_ambient_temperature 299(2)
_diffrn_detector_area_resol_mean 8.4012
_diffrn_measured_fraction_theta_full 0.951
_diffrn_measured_fraction_theta_max 0.952
_diffrn_measurement_device_type 'Oxford Diffraction Xcalibur'
_diffrn_measurement_method \w
_diffrn_radiation_monochromator graphite
_diffrn_radiation_type MoK\a
_diffrn_radiation_wavelength 0.71073
_diffrn_reflns_av_R_equivalents 0.0492
_diffrn_reflns_limit_h_max 13
_diffrn_reflns_limit_h_min -13
_diffrn_reflns_limit_k_max 12
_diffrn_reflns_limit_k_min -6
_diffrn_reflns_limit_l_max 29
_diffrn_reflns_limit_l_min -29
_diffrn_reflns_number 11204
_diffrn_reflns_theta_full 26.37
_diffrn_reflns_theta_max 26.37
_diffrn_reflns_theta_min 3.4
_diffrn_standards_number 0
_exptl_absorpt_coefficient_mu 0.066
_exptl_absorpt_correction_T_max 0.996
_exptl_absorpt_correction_T_min 0.983
_exptl_absorpt_correction_type analytical
_exptl_absorpt_process_details '(CrysAlis RED; Oxford Diffraction, 2006)'
_exptl_crystal_colour colourless
_exptl_crystal_density_diffrn 1.059
_exptl_crystal_density_method 'not measured'
_exptl_crystal_description Prism
_exptl_crystal_F_000 896
_exptl_crystal_size_max 0.477
_exptl_crystal_size_mid 0.188
_exptl_crystal_size_min 0.055
_refine_diff_density_max 0.176
_refine_diff_density_min -0.142
_refine_ls_extinction_method none
_refine_ls_goodness_of_fit_ref 0.933
_refine_ls_hydrogen_treatment mixed
_refine_ls_matrix_type full
_refine_ls_number_parameters 153
_refine_ls_number_reflns 2505
_refine_ls_number_restraints 0
_refine_ls_restrained_S_all 0.933
_refine_ls_R_factor_all 0.2541
_refine_ls_R_factor_gt 0.053
_refine_ls_shift/su_max 0
_refine_ls_shift/su_mean 0
_refine_ls_structure_factor_coef Fsqd
_refine_ls_weighting_details 'calc w=1/[\s^2^(Fo^2^)+(0.0751P)^2^] where P=(Fo^2^+2Fc^2^)/3'
_refine_ls_weighting_scheme calc
_refine_ls_wR_factor_gt 0.1244
_refine_ls_wR_factor_ref 0.1664
_reflns_number_gt 936
_reflns_number_total 2505
_reflns_threshold_expression I>2\s(I)
_cod_data_source_file ci2305.cif
_cod_data_source_block I
_cod_original_cell_volume 2575.7(4)
_cod_database_code 2212817
_cod_database_fobs_code 2212817

loop_
_symmetry_equiv_pos_as_xyz
'x, y, z'
'-x+1/2, -y, z+1/2'
'x+1/2, -y+1/2, -z'
'-x, y+1/2, -z+1/2'
'-x, -y, -z'
'x-1/2, y, -z-1/2'
'-x-1/2, y-1/2, z'
'x, -y-1/2, z-1/2'

loop_
_atom_site_type_symbol
_atom_site_label
_atom_site_fract_x
_atom_site_fract_y
_atom_site_fract_z
_atom_site_U_iso_or_equiv
_atom_site_adp_type
_atom_site_calc_flag
_atom_site_refinement_flags
_atom_site_occupancy
C C1 0.1569(4) 1.0966(4) 0.24756(15) 0.0960(12) Uani d . 1
H H1A 0.2199 1.0499 0.2683 0.115 Uiso calc R 1
H H1B 0.0853 1.111 0.2709 0.115 Uiso calc R 1
H H1C 0.1893 1.1809 0.2354 0.115 Uiso calc R 1
C C2 0.0585(3) 0.8858(3) 0.21523(16) 0.0975(13) Uani d . 1
H H2A 0.117 0.8349 0.2369 0.117 Uiso calc R 1
H H2B 0.0337 0.8355 0.183 0.117 Uiso calc R 1
H H2C -0.0136 0.9054 0.2375 0.117 Uiso calc R 1
C C3 0.0261(3) 1.0960(4) 0.16289(17) 0.1013(13) Uani d . 1
H H3A 0.0635 1.1793 0.1527 0.122 Uiso calc R 1
H H3B -0.0473 1.1123 0.1849 0.122 Uiso calc R 1
H H3C 0.0034 1.0477 0.1298 0.122 Uiso calc R 1
C C4 0.1190(3) 1.0143(3) 0.19686(13) 0.0560(8) Uani d . 1
C C5 0.2343(3) 0.9849(3) 0.16186(12) 0.0507(8) Uani d . 1
O O6 0.27083(18) 0.87151(19) 0.15331(10) 0.0739(7) Uani d . 1
N N7 0.2960(2) 1.0908(2) 0.14109(10) 0.0564(8) Uani d . 1
H H7 0.2657 1.1678 0.1489 0.068 Uiso calc R 1
C C8 0.4052(3) 1.0892(3) 0.10774(12) 0.0500(8) Uani d . 1
C C9 0.5001(3) 0.9981(3) 0.11618(14) 0.0591(9) Uani d . 1
H H9 0.488(3) 0.933(3) 0.1454(11) 0.071 Uiso d . 1
C C10 0.6075(3) 1.0022(3) 0.08385(16) 0.0691(10) Uani d . 1
C C11 0.6163(4) 1.0984(5) 0.04267(16) 0.0771(11) Uani d . 1
H H11 0.693(3) 1.100(3) 0.0173(13) 0.093 Uiso d . 1
C C12 0.5241(4) 1.1903(4) 0.03362(13) 0.0688(10) Uani d . 1
C C13 0.4187(3) 1.1855(3) 0.06645(14) 0.0609(9) Uani d . 1
H H13 0.349(3) 1.250(3) 0.0579(12) 0.073 Uiso d . 1
C C14 0.7102(3) 0.9033(4) 0.09416(19) 0.1129(15) Uani d . 1
H H14A 0.7896 0.9473 0.0917 0.135 Uiso calc PR 0.59(4)
H H14B 0.706 0.8339 0.0666 0.135 Uiso calc PR 0.59(4)
H H14C 0.7007 0.8654 0.1307 0.135 Uiso calc PR 0.59(4)
H H14D 0.6746 0.8171 0.101 0.135 Uiso calc PR 0.41(4)
H H14E 0.7582 0.9305 0.1261 0.135 Uiso calc PR 0.41(4)
H H14F 0.7635 0.899 0.062 0.135 Uiso calc PR 0.41(4)
C C15 0.5372(3) 1.2914(4) -0.01194(15) 0.1091(14) Uani d . 1
H H15A 0.5202 1.3785 0.0027 0.131 Uiso calc PR 0.44(4)
H H15B 0.4791 1.2717 -0.0414 0.131 Uiso calc PR 0.44(4)
H H15C 0.6208 1.2889 -0.0264 0.131 Uiso calc PR 0.44(4)
H H15D 0.5599 1.2476 -0.0461 0.131 Uiso calc PR 0.56(4)
H H15E 0.6009 1.3544 -0.002 0.131 Uiso calc PR 0.56(4)
H H15F 0.4593 1.3372 -0.017 0.131 Uiso calc PR 0.56(4)

loop_
_atom_site_aniso_label
_atom_site_aniso_U_11
_atom_site_aniso_U_22
_atom_site_aniso_U_33
_atom_site_aniso_U_12
_atom_site_aniso_U_13
_atom_site_aniso_U_23
C1 0.108(3) 0.101(3) 0.079(3) -0.006(2) 0.030(2) -0.013(3)
C2 0.099(3) 0.064(2) 0.130(3) -0.010(2) 0.052(2) 0.010(2)
C3 0.065(2) 0.110(3) 0.129(3) 0.009(2) 0.015(2) 0.031(3)
C4 0.060(2) 0.0442(17) 0.064(2) 0.0018(17) 0.0138(18) 0.0039(17)
C5 0.056(2) 0.0365(17) 0.0600(19) -0.0005(17) 0.0012(17) -0.0014(17)
O6 0.0713(15) 0.0340(11) 0.1164(19) 0.0000(11) 0.0239(13) -0.0024(12)
N7 0.0622(18) 0.0338(14) 0.0732(18) 0.0021(13) 0.0220(14) -0.0012(13)
C8 0.052(2) 0.0418(17) 0.056(2) -0.0038(17) 0.0094(17) -0.0118(17)
C9 0.059(2) 0.051(2) 0.067(2) -0.0044(19) 0.005(2) -0.0128(18)
C10 0.050(2) 0.071(2) 0.086(3) -0.008(2) 0.010(2) -0.026(2)
C11 0.068(3) 0.092(3) 0.071(3) -0.032(3) 0.020(2) -0.021(2)
C12 0.074(3) 0.075(3) 0.057(2) -0.029(2) 0.005(2) -0.003(2)
C13 0.067(3) 0.057(2) 0.059(2) -0.0133(18) 0.001(2) 0.005(2)
C14 0.069(3) 0.113(3) 0.156(4) 0.011(3) 0.009(2) -0.025(3)
C15 0.119(3) 0.131(3) 0.077(3) -0.048(3) 0.011(2) 0.019(3)

loop_
_atom_type_symbol
_atom_type_description
_atom_type_scat_dispersion_real
_atom_type_scat_dispersion_imag
_atom_type_scat_source
C C 0.0033 0.0016 'International Tables Vol C Tables 4.2.6.8 and 6.1.1.4'
H H 0 0 'International Tables Vol C Tables 4.2.6.8 and 6.1.1.4'
N N 0.0061 0.0033 'International Tables Vol C Tables 4.2.6.8 and 6.1.1.4'
O O 0.0106 0.006 'International Tables Vol C Tables 4.2.6.8 and 6.1.1.4'

loop_
_geom_angle_atom_site_label_1
_geom_angle_atom_site_label_2
_geom_angle_atom_site_label_3
_geom_angle
C4 C1 H1A 109.5
C4 C1 H1B 109.5
H1A C1 H1B 109.5
C4 C1 H1C 109.5
H1A C1 H1C 109.5
H1B C1 H1C 109.5
C4 C2 H2A 109.5
C4 C2 H2B 109.5
H2A C2 H2B 109.5
C4 C2 H2C 109.5
H2A C2 H2C 109.5
H2B C2 H2C 109.5
C4 C3 H3A 109.5
C4 C3 H3B 109.5
H3A C3 H3B 109.5
C4 C3 H3C 109.5
H3A C3 H3C 109.5
H3B C3 H3C 109.5
C2 C4 C1 110.2(3)
C2 C4 C5 110.1(2)
C1 C4 C5 109.2(3)
C2 C4 C3 109.6(3)
C1 C4 C3 107.8(3)
C5 C4 C3 109.9(3)
O6 C5 N7 121.1(3)
O6 C5 C4 122.2(3)
N7 C5 C4 116.7(2)
C5 N7 C8 127.2(2)
C5 N7 H7 116.4
C8 N7 H7 116.4
C9 C8 C13 119.2(3)
C9 C8 N7 122.1(3)
C13 C8 N7 118.7(3)
C8 C9 C10 120.5(3)
C8 C9 H9 117.0(18)
C10 C9 H9 122.4(18)
C11 C10 C9 118.4(4)
C11 C10 C14 121.9(4)
C9 C10 C14 119.7(4)
C12 C11 C10 122.3(3)
C12 C11 H11 118.2(18)
C10 C11 H11 119.5(18)
C11 C12 C13 118.5(3)
C11 C12 C15 120.3(4)
C13 C12 C15 121.2(4)
C12 C13 C8 121.1(3)
C12 C13 H13 117.7(16)
C8 C13 H13 121.1(16)
C10 C14 H14A 109.5
C10 C14 H14B 109.5
H14A C14 H14B 109.5
C10 C14 H14C 109.5
H14A C14 H14C 109.5
H14B C14 H14C 109.5
C10 C14 H14D 109.5
H14A C14 H14D 141.1
H14B C14 H14D 56.3
H14C C14 H14D 56.3
C10 C14 H14E 109.5
H14A C14 H14E 56.3
H14B C14 H14E 141.1
H14C C14 H14E 56.3
H14D C14 H14E 109.5
C10 C14 H14F 109.5
H14A C14 H14F 56.3
H14B C14 H14F 56.3
H14C C14 H14F 141.1
H14D C14 H14F 109.5
H14E C14 H14F 109.5
C12 C15 H15A 109.5
C12 C15 H15B 109.5
H15A C15 H15B 109.5
C12 C15 H15C 109.5
H15A C15 H15C 109.5
H15B C15 H15C 109.5
C12 C15 H15D 109.5
H15A C15 H15D 141.1
H15B C15 H15D 56.3
H15C C15 H15D 56.3
C12 C15 H15E 109.5
H15A C15 H15E 56.3
H15B C15 H15E 141.1
H15C C15 H15E 56.3
H15D C15 H15E 109.5
C12 C15 H15F 109.5
H15A C15 H15F 56.3
H15B C15 H15F 56.3
H15C C15 H15F 141.1
H15D C15 H15F 109.5
H15E C15 H15F 109.5

loop_
_geom_bond_atom_site_label_1
_geom_bond_atom_site_label_2
_geom_bond_distance
C1 C4 1.523(4)
C1 H1A 0.96
C1 H1B 0.96
C1 H1C 0.96
C2 C4 1.509(4)
C2 H2A 0.96
C2 H2B 0.96
C2 H2C 0.96
C3 C4 1.524(4)
C3 H3A 0.96
C3 H3B 0.96
C3 H3C 0.96
C4 C5 1.522(4)
C5 O6 1.222(3)
C5 N7 1.347(3)
N7 C8 1.418(3)
N7 H7 0.86
C8 C9 1.382(4)
C8 C13 1.391(4)
C9 C10 1.389(4)
C9 H9 0.97(3)
C10 C11 1.385(5)
C10 C14 1.502(4)
C11 C12 1.369(5)
C11 H11 1.02(3)
C12 C13 1.377(4)
C12 C15 1.498(4)
C13 H13 1.01(3)
C14 H14A 0.96
C14 H14B 0.96
C14 H14C 0.96
C14 H14D 0.96
C14 H14E 0.96
C14 H14F 0.96
C15 H15A 0.96
C15 H15B 0.96
C15 H15C 0.96
C15 H15D 0.96
C15 H15E 0.96
C15 H15F 0.96

loop_
_geom_hbond_atom_site_label_D
_geom_hbond_atom_site_label_H
_geom_hbond_atom_site_label_A
_geom_hbond_site_symmetry_A
_geom_hbond_distance_DH
_geom_hbond_distance_HA
_geom_hbond_distance_DA
_geom_hbond_angle_DHA
N7 H7 O6 7_665 0.86 2.09 2.924(3) 165

loop_
_geom_torsion_atom_site_label_1
_geom_torsion_atom_site_label_2
_geom_torsion_atom_site_label_3
_geom_torsion_atom_site_label_4
_geom_torsion
C2 C4 C5 O6 -2.8(4)
C1 C4 C5 O6 118.3(3)
C3 C4 C5 O6 -123.6(3)
C2 C4 C5 N7 178.1(3)
C1 C4 C5 N7 -60.8(3)
C3 C4 C5 N7 57.2(4)
O6 C5 N7 C8 0.6(5)
C4 C5 N7 C8 179.7(3)
C5 N7 C8 C9 -37.1(4)
C5 N7 C8 C13 145.1(3)
C13 C8 C9 C10 -0.1(4)
N7 C8 C9 C10 -177.9(3)
C8 C9 C10 C11 -0.8(4)
C8 C9 C10 C14 179.3(3)
C9 C10 C11 C12 1.2(5)
C14 C10 C11 C12 -178.9(3)
C10 C11 C12 C13 -0.6(5)
C10 C11 C12 C15 -179.2(3)
C11 C12 C13 C8 -0.4(4)
C15 C12 C13 C8 178.2(3)
C9 C8 C13 C12 0.7(4)
N7 C8 C13 C12 178.6(3)
